data_1528519
loop_
_publ_author_name
'Gavilan, E.'
'Audebrand, N.'
'Jeanneau, E.'

_publ_section_title
;
 A new series of mixed oxalates M M'(C2 O4)3 (H2 O)3 * n(H2 O) (M = Cd,
 Hg, Pb; M' = Zr, Hf) based on eight-fold coordinated metals: synthesis,
 crystal structure from single-crystal and powder diffraction data and
 thermal behaviour
;
_journal_name_full 'Solid State Sciences'
_journal_page_first 985
_journal_page_last 999
_journal_volume 9
_journal_year 2007
_chemical_formula_sum 'C6 H8 Cd O16 Zr'
_chemical_name_systematic '(Cd Zr (C2 O4)3 (H2 O)3) (H2 O)'
_space_group_IT_number 14
_symmetry_space_group_name_Hall '-P 2ybc'
_symmetry_space_group_name_H-M 'P 1 21/c 1'
_cell_angle_alpha 90
_cell_angle_beta 106.865
_cell_angle_gamma 90
_cell_formula_units_Z 4
_cell_length_a 9.789
_cell_length_b 14.892
_cell_length_c 9.433
_cell_volume 1315.979
_citation_journal_id_ASTM SSSCFJ
_cod_data_source_file Gavilan_SSSCFJ_2007_1446.cif
_cod_data_source_block C6H8Cd1O16Zr1
_cod_original_formula_sum 'C6 H8 Cd1 O16 Zr1'
_cod_database_code 1528519

loop_
_symmetry_equiv_pos_as_xyz
x,y,z
-x,y+1/2,-z+1/2
-x,-y,-z
x,-y-1/2,z-1/2

loop_
_atom_site_label
_atom_site_type_symbol
_atom_site_fract_x
_atom_site_fract_y
_atom_site_fract_z
_atom_site_occupancy
_atom_site_U_iso_or_equiv
O13 O-2 0.902 0.458 0.149 1 0.0
O9 O-2 0.1271 0.394 1.0663 1 0.0
O8 O-2 0.7718 0.362 0.4521 1 0.0
O10 O-2 0.2932 0.382 0.2829 1 0.0
O2 O-2 0.735 0.5243 0.286 1 0.0
O5 O-2 -0.091 0.384 0.8522 1 0.0
C5 C+3 0.2637 0.405 1.1429 1 0.0
C3 C+3 -0.1819 0.385 0.7261 1 0.0
O14 O-2 0.585 0.208 0.445 1 0.0
C4 C+3 0.8617 0.368 0.5793 1 0.0
Zr1 Zr+4 0.1304 0.393 0.8279 1 0.0
O7 O-2 -0.0046 0.369 0.5998 1 0.0
O11 O-2 0.531 0.358 0.189 1 0.0
C1 C+3 0.664 0.5644 0.363 1 0.0
O15 O-2 0.092 0.243 0.835 1 0.0
O4 O-2 0.383 0.2983 0.581 1 0.0
O6 O-2 0.6846 0.374 0.7053 1 0.0
C2 C+3 0.71 0.6637 0.362 1 0.0
Cd1 Cd+2 0.5252 0.3696 0.4504 1 0.0
C6 C+3 0.4116 0.39 1.1123 1 0.0
O16 O-2 0.802 0.339 0.181 1 0.0
O12 O-2 0.37 0.396 0.9731 1 0.0
O3 O-2 0.199 0.2972 0.682 1 0.0
O1 O-2 0.573 0.5208 0.413 1 0.0
